data_4502878
loop_
_publ_author_name
'Song, Xue-Zhi'
'Song, Shu-Yan'
'Qin, Chao'
'Su, Sheng-Qun'
'Zhao, Shu-Na'
'Zhu, Min'
'Hao, Zhao-Min'
'Zhang, Hong-Jie'

_publ_section_title
;
 Syntheses, Structures, and Photoluminescent Properties of Coordination
 Polymers Based on 1,4-Bis(imidazol-l-yl-methyl)benzene and Various
 Aromatic Dicarboxylic Acids
;
_journal_issue 1
_journal_name_full 'Crystal Growth &amp; Design'
_journal_page_first 253
_journal_paper_doi 10.1021/cg201025u
_journal_volume 12
_journal_year 2012
_chemical_formula_moiety '[Zn(BPDC)(bix)](DMF)3'
_chemical_formula_sum 'C37 H43 N7 O7 Zn'
_chemical_formula_weight 763.15
_chemical_name_systematic ?
_space_group_IT_number 2
_symmetry_cell_setting triclinic
_symmetry_space_group_name_Hall '-P 1'
_symmetry_space_group_name_H-M 'P -1'
_atom_sites_solution_hydrogens geom
_atom_sites_solution_primary direct
_atom_sites_solution_secondary difmap
_audit_creation_method SHELXL-97
_cell_angle_alpha 79.9720(10)
_cell_angle_beta 70.9580(10)
_cell_angle_gamma 70.0140(10)
_cell_formula_units_Z 2
_cell_length_a 12.6318(8)
_cell_length_b 12.8249(8)
_cell_length_c 13.5305(8)
_cell_measurement_reflns_used 4097
_cell_measurement_temperature 187(2)
_cell_measurement_theta_max 25.63
_cell_measurement_theta_min 2.24
_cell_volume 1942.4(2)
_computing_cell_refinement 'Bruker SAINT'
_computing_data_collection 'Bruker APEX2'
_computing_data_reduction 'Bruker SAINT'
_computing_molecular_graphics 'Bruker SHELXTL'
_computing_publication_material 'Bruker SHELXTL'
_computing_structure_refinement 'SHELXL-97 (Sheldrick, 1997)'
_computing_structure_solution 'SHELXS-97 (Sheldrick, 1997)'
_diffrn_ambient_temperature 187(2)
_diffrn_measured_fraction_theta_full 0.983
_diffrn_measured_fraction_theta_max 0.983
_diffrn_measurement_device_type 'Bruker APEX-II CCD'
_diffrn_measurement_method '\f and \w scans'
_diffrn_radiation_monochromator graphite
_diffrn_radiation_source 'fine-focus sealed tube'
_diffrn_radiation_type MoK\a
_diffrn_radiation_wavelength 0.71073
_diffrn_reflns_av_R_equivalents 0.0279
_diffrn_reflns_av_sigmaI/netI 0.0684
_diffrn_reflns_limit_h_max 15
_diffrn_reflns_limit_h_min -7
_diffrn_reflns_limit_k_max 15
_diffrn_reflns_limit_k_min -15
_diffrn_reflns_limit_l_max 16
_diffrn_reflns_limit_l_min -15
_diffrn_reflns_number 10822
_diffrn_reflns_theta_full 26.15
_diffrn_reflns_theta_max 26.15
_diffrn_reflns_theta_min 1.79
_diffrn_standards_number 0
_exptl_absorpt_coefficient_mu 0.688
_exptl_absorpt_correction_T_max 0.486
_exptl_absorpt_correction_T_min 0.409
_exptl_absorpt_correction_type multi-scan
_exptl_absorpt_process_details 'SADABS, Sheldrick, 1996'
_exptl_crystal_colour colourless
_exptl_crystal_density_diffrn 1.305
_exptl_crystal_density_method 'not measured'
_exptl_crystal_description block
_exptl_crystal_F_000 800
_exptl_crystal_size_max 0.22
_exptl_crystal_size_mid 0.19
_exptl_crystal_size_min 0.17
_refine_diff_density_max 1.048
_refine_diff_density_min -0.939
_refine_diff_density_rms 0.108
_refine_ls_extinction_method none
_refine_ls_goodness_of_fit_ref 1.037
_refine_ls_hydrogen_treatment constr
_refine_ls_matrix_type full
_refine_ls_number_parameters 402
_refine_ls_number_reflns 7612
_refine_ls_number_restraints 0
_refine_ls_restrained_S_all 1.037
_refine_ls_R_factor_all 0.1123
_refine_ls_R_factor_gt 0.0788
_refine_ls_shift/su_max 0.001
_refine_ls_shift/su_mean 0.000
_refine_ls_structure_factor_coef Fsqd
_refine_ls_weighting_details 'calc w=1/[\s^2^(Fo^2^)+(0.1353P)^2^+3.1491P] where P=(Fo^2^+2Fc^2^)/3'
_refine_ls_weighting_scheme calc
_refine_ls_wR_factor_gt 0.2134
_refine_ls_wR_factor_ref 0.2415
_reflns_number_gt 5362
_reflns_number_total 7612
_reflns_threshold_expression >2sigma(I)
_cod_data_source_file cg201025u_si_002.cif
_cod_data_source_block 4
_cod_depositor_comments
;
The following automatic conversions were performed:

'_symmetry_cell_setting' value 'Triclinic' changed to 'triclinic'
according to /home/saulius/struct/CIF-dictionaries/cif_core.dic
dictionary named 'cif_core.dic' version 2.4.1 from 2010-06-29.

Automatic conversion script
Id: cif_fix_values 1715 2011-07-08 13:25:40Z adriana 

The following automatic conversions were performed:

'_exptl_absorpt_correction_type' value 'multi-scans' was replaced
with the value 'multi-scan' as specified in the replacement file
'src/cod-tools/trunk/data/replacement-values/replacement_values.lst'.

Automatic conversion script
Id: cif_fix_values 5376 2017-05-30 11:51:03Z andrius 
;
_cod_original_sg_symbol_H-M P-1
_cod_database_code 4502878

loop_
_symmetry_equiv_pos_as_xyz
'x, y, z'
'-x, -y, -z'

loop_
_atom_site_label
_atom_site_type_symbol
_atom_site_fract_x
_atom_site_fract_y
_atom_site_fract_z
_atom_site_U_iso_or_equiv
_atom_site_adp_type
_atom_site_occupancy
_atom_site_symmetry_multiplicity
_atom_site_calc_flag
_atom_site_refinement_flags
C1 C 0.9827(5) 0.3356(4) 0.8703(4) 0.0339(11) Uani 1 1 d .
C2 C 0.9852(4) 0.3862(4) 0.7613(4) 0.0330(11) Uani 1 1 d .
C3 C 0.9231(5) 0.3637(5) 0.7063(4) 0.0459(14) Uani 1 1 d .
H3 H 0.8759 0.3180 0.7377 0.055 Uiso 1 1 calc R
C4 C 0.9293(5) 0.4077(5) 0.6049(4) 0.0445(13) Uani 1 1 d .
H4 H 0.8868 0.3901 0.5692 0.053 Uiso 1 1 calc R
C5 C 0.9965(5) 0.4768(4) 0.5547(4) 0.0388(12) Uani 1 1 d .
C6 C 1.0522(9) 0.5034(7) 0.6134(6) 0.091(3) Uani 1 1 d .
H6 H 1.0955 0.5528 0.5840 0.109 Uiso 1 1 calc R
C7 C 1.0464(8) 0.4593(7) 0.7151(5) 0.078(3) Uani 1 1 d .
H7 H 1.0851 0.4800 0.7526 0.094 Uiso 1 1 calc R
C8 C 0.8854(4) 0.3058(4) 1.2452(4) 0.0358(11) Uani 1 1 d .
C9 C 0.7707(4) 0.3614(5) 1.3212(4) 0.0367(12) Uani 1 1 d .
C10 C 0.7476(5) 0.3340(5) 1.4264(5) 0.0448(13) Uani 1 1 d .
H10 H 0.8044 0.2784 1.4517 0.054 Uiso 1 1 calc R
C11 C 0.6433(5) 0.3860(5) 1.4959(4) 0.0471(14) Uani 1 1 d .
H11 H 0.6306 0.3639 1.5669 0.057 Uiso 1 1 calc R
C12 C 0.5561(5) 0.4709(5) 1.4632(4) 0.0421(13) Uani 1 1 d .
C13 C 0.5812(6) 0.5002(7) 1.3557(5) 0.081(3) Uani 1 1 d .
H13 H 0.5255 0.5571 1.3304 0.097 Uiso 1 1 calc R
C14 C 0.6859(6) 0.4473(6) 1.2861(5) 0.067(2) Uani 1 1 d .
H14 H 0.7000 0.4693 1.2150 0.081 Uiso 1 1 calc R
C15 C 1.1334(4) 0.0721(4) 0.9539(4) 0.0358(11) Uani 1 1 d .
H15 H 1.1346 0.1106 0.8888 0.043 Uiso 1 1 calc R
C16 C 1.1169(5) 0.0338(4) 1.1175(4) 0.0423(13) Uani 1 1 d .
H16 H 1.1042 0.0415 1.1879 0.051 Uiso 1 1 calc R
C17 C 1.1456(5) -0.0633(5) 1.0755(4) 0.0429(13) Uani 1 1 d .
H17 H 1.1563 -0.1336 1.1104 0.051 Uiso 1 1 calc R
C18 C 1.1837(4) -0.1147(4) 0.8909(4) 0.0384(12) Uani 1 1 d .
H18A H 1.1626 -0.0727 0.8295 0.046 Uiso 1 1 calc R
H18B H 1.1368 -0.1651 0.9180 0.046 Uiso 1 1 calc R
C19 C 1.3128(4) -0.1817(4) 0.8591(4) 0.0325(11) Uani 1 1 d .
C20 C 1.3974(5) -0.1325(5) 0.8037(5) 0.0487(14) Uani 1 1 d .
H20 H 1.3757 -0.0561 0.7872 0.058 Uiso 1 1 calc R
C21 C 1.5143(5) -0.1948(5) 0.7721(5) 0.0548(16) Uani 1 1 d .
H21 H 1.5709 -0.1598 0.7365 0.066 Uiso 1 1 calc R
C22 C 1.5476(4) -0.3074(5) 0.7928(4) 0.0404(13) Uani 1 1 d .
C23 C 1.4638(5) -0.3575(5) 0.8476(6) 0.0615(19) Uani 1 1 d .
H23 H 1.4857 -0.4342 0.8624 0.074 Uiso 1 1 calc R
C24 C 1.3461(5) -0.2947(5) 0.8813(6) 0.0538(16) Uani 1 1 d .
H24 H 1.2898 -0.3293 0.9191 0.065 Uiso 1 1 calc R
C25 C 1.2016(5) 0.4300(5) 1.0271(4) 0.0427(13) Uani 1 1 d .
H25 H 1.1876 0.4656 0.9645 0.051 Uiso 1 1 calc R
C26 C 1.2006(4) 0.3188(5) 1.1656(4) 0.0374(12) Uani 1 1 d .
H26 H 1.1862 0.2633 1.2177 0.045 Uiso 1 1 calc R
C28 C 1.3233(5) 0.3764(6) 1.2429(5) 0.0511(16) Uani 1 1 d .
H28A H 1.2846 0.3429 1.3086 0.061 Uiso 1 1 calc R
H28B H 1.3179 0.4507 1.2550 0.061 Uiso 1 1 calc R
C27 C 1.2642(5) 0.4546(5) 1.0774(5) 0.0492(14) Uani 1 1 d .
H27 H 1.3012 0.5097 1.0565 0.059 Uiso 1 1 calc R
N1 N 1.1089(4) 0.1198(3) 1.0415(3) 0.0341(9) Uani 1 1 d .
N2 N 1.1560(3) -0.0376(3) 0.9708(3) 0.0329(9) Uani 1 1 d .
N3 N 1.1610(4) 0.3436(4) 1.0825(3) 0.0346(9) Uani 1 1 d .
N4 N 1.2636(4) 0.3836(4) 1.1651(3) 0.0390(10) Uani 1 1 d .
O1 O 1.0546(3) 0.3518(3) 0.9093(3) 0.0393(8) Uani 1 1 d .
O2 O 0.9139(3) 0.2808(3) 0.9155(3) 0.0417(9) Uani 1 1 d .
O3 O 0.8957(3) 0.3410(3) 1.1491(3) 0.0398(9) Uani 1 1 d .
O4 O 0.9627(3) 0.2331(3) 1.2768(3) 0.0473(10) Uani 1 1 d .
Zn1 Zn 1.04954(5) 0.28401(5) 1.05100(4) 0.0313(2) Uani 1 1 d .
N5 N 0.1205(7) 0.0656(7) 0.5202(6) 0.090(2) Uiso 1 1 d .
C30 C 0.0048(12) 0.0862(11) 0.6031(10) 0.131(4) Uiso 1 1 d .
C29 C 0.2116(16) -0.0294(15) 0.5378(14) 0.182(7) Uiso 1 1 d .
O5 O 0.2285(6) 0.1222(6) 0.3663(5) 0.101(2) Uiso 1 1 d .
C31 C 0.1333(7) 0.1340(7) 0.4355(6) 0.070(2) Uiso 1 1 d .
N6 N 0.4124(9) 0.8135(9) 0.1605(8) 0.120(3) Uiso 1 1 d .
C34 C 0.3319(14) 0.8497(13) 0.2520(12) 0.065(4) Uiso 0.50 1 d P
O6' O 0.3636(16) 0.6603(14) 0.2203(14) 0.132(5) Uiso 0.50 1 d P
C34' C 0.4252(17) 0.7029(16) 0.1363(15) 0.084(5) Uiso 0.50 1 d P
O6 O 0.3027(17) 0.7732(16) 0.2846(15) 0.144(6) Uiso 0.50 1 d P
C32 C 0.421(3) 0.930(3) 0.128(2) 0.307(14) Uiso 1 1 d .
C33 C 0.495(3) 0.788(2) 0.072(2) 0.273(12) Uiso 1 1 d .
O7 O 0.2260(8) 0.1130(7) 0.7074(7) 0.130(3) Uiso 1 1 d .
N7 N 0.3488(10) 0.2207(9) 0.6036(9) 0.133(3) Uiso 1 1 d .
C37 C 0.2579(14) 0.1803(13) 0.6320(12) 0.142(5) Uiso 1 1 d .
C36 C 0.3420(15) 0.3035(14) 0.5165(13) 0.161(5) Uiso 1 1 d .
C35 C 0.353(2) 0.209(2) 0.724(2) 0.255(10) Uiso 1 1 d .

loop_
_atom_site_aniso_label
_atom_site_aniso_U_11
_atom_site_aniso_U_22
_atom_site_aniso_U_33
_atom_site_aniso_U_23
_atom_site_aniso_U_13
_atom_site_aniso_U_12
C1 0.036(3) 0.029(2) 0.029(2) -0.003(2) -0.008(2) -0.002(2)
C2 0.038(3) 0.030(2) 0.029(2) 0.0019(19) -0.011(2) -0.009(2)
C3 0.047(3) 0.061(4) 0.037(3) 0.008(3) -0.015(3) -0.030(3)
C4 0.050(3) 0.061(4) 0.035(3) 0.009(3) -0.020(2) -0.030(3)
C5 0.051(3) 0.042(3) 0.029(3) 0.002(2) -0.014(2) -0.020(3)
C6 0.171(9) 0.116(7) 0.051(4) 0.046(4) -0.063(5) -0.121(7)
C7 0.142(8) 0.102(6) 0.045(4) 0.033(4) -0.055(4) -0.096(6)
C8 0.028(3) 0.043(3) 0.037(3) -0.010(2) -0.003(2) -0.015(2)
C9 0.032(3) 0.046(3) 0.032(3) -0.011(2) -0.002(2) -0.014(2)
C10 0.031(3) 0.043(3) 0.048(3) -0.002(3) -0.004(2) -0.004(2)
C11 0.041(3) 0.056(4) 0.032(3) -0.001(2) -0.004(2) -0.005(3)
C12 0.034(3) 0.055(3) 0.033(3) -0.013(2) -0.005(2) -0.007(3)
C13 0.054(4) 0.110(6) 0.038(3) -0.017(4) -0.014(3) 0.031(4)
C14 0.048(4) 0.095(5) 0.030(3) -0.013(3) -0.013(3) 0.018(4)
C15 0.033(3) 0.037(3) 0.029(2) 0.001(2) -0.008(2) -0.003(2)
C16 0.052(3) 0.039(3) 0.028(3) 0.005(2) -0.011(2) -0.009(3)
C17 0.053(3) 0.034(3) 0.037(3) 0.004(2) -0.014(3) -0.011(2)
C18 0.028(3) 0.040(3) 0.043(3) -0.011(2) -0.011(2) -0.002(2)
C19 0.024(2) 0.039(3) 0.032(2) -0.008(2) -0.008(2) -0.005(2)
C20 0.037(3) 0.036(3) 0.062(4) 0.005(3) -0.008(3) -0.008(2)
C21 0.034(3) 0.060(4) 0.060(4) 0.001(3) -0.004(3) -0.014(3)
C22 0.025(3) 0.051(3) 0.044(3) -0.017(3) -0.012(2) -0.002(2)
C23 0.037(3) 0.029(3) 0.116(6) -0.010(3) -0.027(4) 0.000(2)
C24 0.030(3) 0.043(3) 0.084(5) 0.003(3) -0.013(3) -0.012(2)
C25 0.036(3) 0.042(3) 0.043(3) 0.007(2) -0.009(2) -0.009(2)
C26 0.028(3) 0.042(3) 0.037(3) -0.001(2) -0.009(2) -0.005(2)
C28 0.029(3) 0.071(4) 0.053(3) -0.028(3) -0.015(3) 0.001(3)
C27 0.038(3) 0.046(3) 0.063(4) 0.005(3) -0.015(3) -0.015(3)
N1 0.031(2) 0.033(2) 0.031(2) 0.0016(17) -0.0085(17) -0.0030(18)
N2 0.026(2) 0.034(2) 0.031(2) -0.0038(17) -0.0057(17) -0.0022(17)
N3 0.030(2) 0.039(2) 0.031(2) 0.0044(18) -0.0085(17) -0.0090(18)
N4 0.023(2) 0.045(3) 0.044(3) -0.012(2) -0.0104(19) -0.0008(19)
O1 0.043(2) 0.049(2) 0.0281(18) 0.0047(15) -0.0134(16) -0.0175(17)
O2 0.048(2) 0.043(2) 0.0341(19) 0.0065(16) -0.0129(17) -0.0183(18)
O3 0.0306(19) 0.052(2) 0.0313(18) -0.0107(16) -0.0033(15) -0.0073(16)
O4 0.036(2) 0.049(2) 0.041(2) -0.0040(17) -0.0034(17) -0.0003(18)
Zn1 0.0271(3) 0.0356(3) 0.0257(3) 0.0000(2) -0.0056(2) -0.0058(2)

loop_
_atom_type_symbol
_atom_type_description
_atom_type_scat_dispersion_real
_atom_type_scat_dispersion_imag
_atom_type_scat_source
C C 0.0033 0.0016 'International Tables Vol C Tables 4.2.6.8 and 6.1.1.4'
H H 0.0000 0.0000 'International Tables Vol C Tables 4.2.6.8 and 6.1.1.4'
N N 0.0061 0.0033 'International Tables Vol C Tables 4.2.6.8 and 6.1.1.4'
O O 0.0106 0.0060 'International Tables Vol C Tables 4.2.6.8 and 6.1.1.4'
Zn Zn 0.2839 1.4301 'International Tables Vol C Tables 4.2.6.8 and 6.1.1.4'

loop_
_geom_angle_atom_site_label_1
_geom_angle_atom_site_label_2
_geom_angle_atom_site_label_3
_geom_angle
_geom_angle_site_symmetry_1
_geom_angle_site_symmetry_3
O2 C1 O1 124.7(5) . .
O2 C1 C2 119.4(5) . .
O1 C1 C2 115.9(5) . .
C7 C2 C3 117.6(5) . .
C7 C2 C1 121.0(5) . .
C3 C2 C1 121.4(5) . .
C2 C3 C4 120.9(5) . .
C2 C3 H3 119.6 . .
C4 C3 H3 119.6 . .
C3 C4 C5 122.2(5) . .
C3 C4 H4 118.9 . .
C5 C4 H4 118.9 . .
C6 C5 C4 115.8(5) . .
C6 C5 C5 122.3(6) . 2_766
C4 C5 C5 121.9(6) . 2_766
C5 C6 C7 122.1(6) . .
C5 C6 H6 118.9 . .
C7 C6 H6 118.9 . .
C2 C7 C6 121.2(6) . .
C2 C7 H7 119.4 . .
C6 C7 H7 119.4 . .
O4 C8 O3 124.5(5) . .
O4 C8 C9 120.3(5) . .
O3 C8 C9 115.2(5) . .
C10 C9 C14 117.7(5) . .
C10 C9 C8 122.0(5) . .
C14 C9 C8 120.2(5) . .
C9 C10 C11 121.9(5) . .
C9 C10 H10 119.1 . .
C11 C10 H10 119.1 . .
C10 C11 C12 121.7(5) . .
C10 C11 H11 119.1 . .
C12 C11 H11 119.1 . .
C11 C12 C13 116.1(5) . .
C11 C12 C12 122.6(6) . 2_668
C13 C12 C12 121.2(7) . 2_668
C14 C13 C12 122.0(6) . .
C14 C13 H13 119.0 . .
C12 C13 H13 119.0 . .
C13 C14 C9 120.5(6) . .
C13 C14 H14 119.7 . .
C9 C14 H14 119.7 . .
N1 C15 N2 111.5(4) . .
N1 C15 H15 124.2 . .
N2 C15 H15 124.2 . .
C17 C16 N1 110.1(5) . .
C17 C16 H16 125.0 . .
N1 C16 H16 125.0 . .
C16 C17 N2 106.1(5) . .
C16 C17 H17 127.0 . .
N2 C17 H17 127.0 . .
N2 C18 C19 112.2(4) . .
N2 C18 H18A 109.2 . .
C19 C18 H18A 109.2 . .
N2 C18 H18B 109.2 . .
C19 C18 H18B 109.2 . .
H18A C18 H18B 107.9 . .
C20 C19 C24 118.8(5) . .
C20 C19 C18 121.3(5) . .
C24 C19 C18 119.8(5) . .
C19 C20 C21 120.8(5) . .
C19 C20 H20 119.6 . .
C21 C20 H20 119.6 . .
C22 C21 C20 120.6(6) . .
C22 C21 H21 119.7 . .
C20 C21 H21 119.7 . .
C21 C22 C23 119.1(5) . .
C21 C22 C28 120.6(6) . 2_857
C23 C22 C28 120.3(6) . 2_857
C22 C23 C24 120.5(6) . .
C22 C23 H23 119.8 . .
C24 C23 H23 119.8 . .
C19 C24 C23 120.2(6) . .
C19 C24 H24 119.9 . .
C23 C24 H24 119.9 . .
C27 C25 N3 109.4(5) . .
C27 C25 H25 125.3 . .
N3 C25 H25 125.3 . .
N3 C26 N4 111.1(5) . .
N3 C26 H26 124.4 . .
N4 C26 H26 124.4 . .
N4 C28 C22 111.3(4) . 2_857
N4 C28 H28A 109.4 . .
C22 C28 H28A 109.4 2_857 .
N4 C28 H28B 109.4 . .
C22 C28 H28B 109.4 2_857 .
H28A C28 H28B 108.0 . .
C25 C27 N4 106.8(5) . .
C25 C27 H27 126.6 . .
N4 C27 H27 126.6 . .
C15 N1 C16 105.0(4) . .
C15 N1 Zn1 123.0(3) . .
C16 N1 Zn1 131.4(4) . .
C15 N2 C17 107.4(4) . .
C15 N2 C18 125.3(4) . .
C17 N2 C18 127.3(4) . .
C26 N3 C25 105.3(5) . .
C26 N3 Zn1 128.1(4) . .
C25 N3 Zn1 126.2(4) . .
C26 N4 C27 107.4(5) . .
C26 N4 C28 125.6(5) . .
C27 N4 C28 127.0(5) . .
C1 O1 Zn1 114.8(3) . .
C8 O3 Zn1 116.2(3) . .
O3 Zn1 O1 111.63(16) . .
O3 Zn1 N1 115.78(17) . .
O1 Zn1 N1 107.19(16) . .
O3 Zn1 N3 108.01(16) . .
O1 Zn1 N3 100.17(16) . .
N1 Zn1 N3 113.00(17) . .
C31 N5 C29 123.2(11) . .
C31 N5 C30 120.2(9) . .
C29 N5 C30 116.6(11) . .
O5 C31 N5 122.4(8) . .
C33 N6 C34 173.7(18) . .
C33 N6 C34' 70.0(15) . .
C34 N6 C34' 116.1(13) . .
C33 N6 C32 84.5(17) . .
C34 N6 C32 89.9(15) . .
C34' N6 C32 151.6(16) . .
O6 C34 N6 100.4(16) . .
O6 C34 C32 147.8(18) . .
N6 C34 C32 48.2(10) . .
C34' O6' O6 96.8(15) . .
O6' C34' N6 105.9(16) . .
O6' C34' C33 155(2) . .
N6 C34' C33 50.7(12) . .
C34 O6 O6' 120.1(18) . .
N6 C32 C33 43.2(12) . .
N6 C32 C34 41.9(10) . .
C33 C32 C34 85.0(17) . .
N6 C33 C34' 59.3(15) . .
N6 C33 C32 52.4(14) . .
C34' C33 C32 111(2) . .
C37 N7 C36 111.1(13) . .
C37 N7 C35 91.8(14) . .
C36 N7 C35 139.9(14) . .
O7 C37 N7 131.8(14) . .

loop_
_geom_bond_atom_site_label_1
_geom_bond_atom_site_label_2
_geom_bond_distance
_geom_bond_site_symmetry_2
C1 O2 1.242(6) .
C1 O1 1.277(6) .
C1 C2 1.499(7) .
C2 C7 1.357(8) .
C2 C3 1.365(7) .
C3 C4 1.377(7) .
C3 H3 0.9300 .
C4 C5 1.377(8) .
C4 H4 0.9300 .
C5 C6 1.366(8) .
C5 C5 1.482(10) 2_766
C6 C7 1.382(9) .
C6 H6 0.9300 .
C7 H7 0.9300 .
C8 O4 1.232(6) .
C8 O3 1.280(6) .
C8 C9 1.497(7) .
C9 C10 1.364(8) .
C9 C14 1.389(8) .
C10 C11 1.369(7) .
C10 H10 0.9300 .
C11 C12 1.387(8) .
C11 H11 0.9300 .
C12 C13 1.395(8) .
C12 C12 1.474(10) 2_668
C13 C14 1.376(9) .
C13 H13 0.9300 .
C14 H14 0.9300 .
C15 N1 1.326(6) .
C15 N2 1.330(6) .
C15 H15 0.9300 .
C16 C17 1.345(8) .
C16 N1 1.371(6) .
C16 H16 0.9300 .
C17 N2 1.370(7) .
C17 H17 0.9300 .
C18 N2 1.470(6) .
C18 C19 1.516(7) .
C18 H18A 0.9700 .
C18 H18B 0.9700 .
C19 C20 1.369(8) .
C19 C24 1.372(8) .
C20 C21 1.380(8) .
C20 H20 0.9300 .
C21 C22 1.364(8) .
C21 H21 0.9300 .
C22 C23 1.368(9) .
C22 C28 1.524(7) 2_857
C23 C24 1.391(8) .
C23 H23 0.9300 .
C24 H24 0.9300 .
C25 C27 1.336(8) .
C25 N3 1.379(7) .
C25 H25 0.9300 .
C26 N3 1.323(6) .
C26 N4 1.330(7) .
C26 H26 0.9300 .
C28 N4 1.458(7) .
C28 C22 1.524(7) 2_857
C28 H28A 0.9700 .
C28 H28B 0.9700 .
C27 N4 1.364(7) .
C27 H27 0.9300 .
N1 Zn1 1.992(4) .
N3 Zn1 1.997(4) .
O1 Zn1 1.953(3) .
O3 Zn1 1.938(3) .
N5 C31 1.317(10) .
N5 C29 1.408(18) .
N5 C30 1.494(15) .
O5 C31 1.240(10) .
N6 C33 1.31(3) .
N6 C34 1.357(17) .
N6 C34' 1.45(2) .
N6 C32 1.52(3) .
C34 O6 1.13(2) .
C34 C32 2.03(4) .
O6' C34' 1.30(2) .
O6' O6 1.64(2) .
C34' C33 1.59(3) .
C32 C33 1.91(4) .
O7 C37 1.270(15) .
N7 C37 1.336(17) .
N7 C36 1.446(17) .
N7 C35 1.63(2) .

loop_
_geom_torsion_atom_site_label_1
_geom_torsion_atom_site_label_2
_geom_torsion_atom_site_label_3
_geom_torsion_atom_site_label_4
_geom_torsion
_geom_torsion_site_symmetry_1
_geom_torsion_site_symmetry_4
O2 C1 C2 C7 170.6(6) . .
O1 C1 C2 C7 -10.2(8) . .
O2 C1 C2 C3 -7.2(7) . .
O1 C1 C2 C3 172.0(5) . .
C7 C2 C3 C4 4.4(9) . .
C1 C2 C3 C4 -177.7(5) . .
C2 C3 C4 C5 -0.8(10) . .
C3 C4 C5 C6 -3.0(10) . .
C3 C4 C5 C5 179.5(7) . 2_766
C4 C5 C6 C7 3.1(13) . .
C5 C5 C6 C7 -179.4(9) 2_766 .
C3 C2 C7 C6 -4.3(12) . .
C1 C2 C7 C6 177.8(8) . .
C5 C6 C7 C2 0.5(16) . .
O4 C8 C9 C10 -0.1(8) . .
O3 C8 C9 C10 -178.9(5) . .
O4 C8 C9 C14 176.7(6) . .
O3 C8 C9 C14 -2.0(8) . .
C14 C9 C10 C11 2.2(9) . .
C8 C9 C10 C11 179.1(5) . .
C9 C10 C11 C12 -1.2(10) . .
C10 C11 C12 C13 -0.2(10) . .
C10 C11 C12 C12 -179.1(7) . 2_668
C11 C12 C13 C14 0.5(13) . .
C12 C12 C13 C14 179.5(8) 2_668 .
C12 C13 C14 C9 0.5(14) . .
C10 C9 C14 C13 -1.8(11) . .
C8 C9 C14 C13 -178.8(7) . .
N1 C16 C17 N2 0.0(7) . .
N2 C18 C19 C20 -68.9(7) . .
N2 C18 C19 C24 114.4(6) . .
C24 C19 C20 C21 -1.1(9) . .
C18 C19 C20 C21 -177.8(6) . .
C19 C20 C21 C22 2.0(10) . .
C20 C21 C22 C23 -1.6(10) . .
C20 C21 C22 C28 179.4(6) . 2_857
C21 C22 C23 C24 0.4(10) . .
C28 C22 C23 C24 179.3(6) 2_857 .
C20 C19 C24 C23 -0.2(10) . .
C18 C19 C24 C23 176.6(6) . .
C22 C23 C24 C19 0.5(11) . .
N3 C25 C27 N4 0.0(6) . .
N2 C15 N1 C16 -0.1(6) . .
N2 C15 N1 Zn1 -171.4(3) . .
C17 C16 N1 C15 0.0(6) . .
C17 C16 N1 Zn1 170.4(4) . .
N1 C15 N2 C17 0.1(6) . .
N1 C15 N2 C18 178.6(4) . .
C16 C17 N2 C15 -0.1(6) . .
C16 C17 N2 C18 -178.5(5) . .
C19 C18 N2 C15 106.0(6) . .
C19 C18 N2 C17 -75.8(7) . .
N4 C26 N3 C25 -0.4(6) . .
N4 C26 N3 Zn1 -173.3(3) . .
C27 C25 N3 C26 0.2(6) . .
C27 C25 N3 Zn1 173.3(4) . .
N3 C26 N4 C27 0.4(6) . .
N3 C26 N4 C28 -177.9(4) . .
C25 C27 N4 C26 -0.3(6) . .
C25 C27 N4 C28 178.0(5) . .
C22 C28 N4 C26 96.0(7) 2_857 .
C22 C28 N4 C27 -82.0(7) 2_857 .
O2 C1 O1 Zn1 -0.5(6) . .
C2 C1 O1 Zn1 -179.7(3) . .
O4 C8 O3 Zn1 -6.0(7) . .
C9 C8 O3 Zn1 172.7(3) . .
C8 O3 Zn1 O1 -176.5(3) . .
C8 O3 Zn1 N1 60.5(4) . .
C8 O3 Zn1 N3 -67.3(4) . .
C1 O1 Zn1 O3 -60.4(4) . .
C1 O1 Zn1 N1 67.4(4) . .
C1 O1 Zn1 N3 -174.5(3) . .
C15 N1 Zn1 O3 118.8(4) . .
C16 N1 Zn1 O3 -50.0(5) . .
C15 N1 Zn1 O1 -6.5(5) . .
C16 N1 Zn1 O1 -175.3(5) . .
C15 N1 Zn1 N3 -115.9(4) . .
C16 N1 Zn1 N3 75.3(5) . .
C26 N3 Zn1 O3 69.0(4) . .
C25 N3 Zn1 O3 -102.5(4) . .
C26 N3 Zn1 O1 -174.1(4) . .
C25 N3 Zn1 O1 14.4(4) . .
C26 N3 Zn1 N1 -60.4(5) . .
C25 N3 Zn1 N1 128.1(4) . .
C29 N5 C31 O5 -2.9(16) . .
C30 N5 C31 O5 177.7(9) . .
C33 N6 C34 O6 -162(15) . .
C34' N6 C34 O6 3.7(19) . .
C32 N6 C34 O6 171.7(19) . .
C33 N6 C34 C32 26(16) . .
C34' N6 C34 C32 -168.1(18) . .
O6 O6' C34' N6 7.6(17) . .
O6 O6' C34' C33 27(5) . .
C33 N6 C34' O6' 170(2) . .
C34 N6 C34' O6' -9(2) . .
C32 N6 C34' O6' -163(3) . .
C34 N6 C34' C33 -178.3(19) . .
C32 N6 C34' C33 27(4) . .
N6 C34 O6 O6' 2(2) . .
C32 C34 O6 O6' 14(4) . .
C34' O6' O6 C34 -7(2) . .
C34 N6 C32 C33 177.2(17) . .
C34' N6 C32 C33 -26(3) . .
C33 N6 C32 C34 -177.2(17) . .
C34' N6 C32 C34 157(3) . .
O6 C34 C32 N6 -15(3) . .
O6 C34 C32 C33 -17(4) . .
N6 C34 C32 C33 -1.9(12) . .
C34 N6 C33 C34' 166(16) . .
C32 N6 C33 C34' -167.3(16) . .
C34 N6 C33 C32 -27(16) . .
C34' N6 C33 C32 167.3(16) . .
O6' C34' C33 N6 -24(5) . .
O6' C34' C33 C32 -35(6) . .
N6 C34' C33 C32 -10.7(14) . .
C34 C32 C33 N6 1.9(12) . .
N6 C32 C33 C34' 11.7(15) . .
C34 C32 C33 C34' 13.6(19) . .
C36 N7 C37 O7 -174.7(15) . .
C35 N7 C37 O7 -28(2) . .
